data_1565314
loop_
_publ_author_name
'Rebilly, Jean-No\"el'
'Herrero, Christian'
'S\'en\'echal-David, Katell'
'Guillot, R\'egis'
'Inceoglu, Tanya'
'Maisonneuve, H\'el\`ene'
'Banse, Fr\'ed\'eric'

_publ_section_title
;
 Second sphere effects on H2O2 activation by non-heme FeII complexes: Role
 of a phenol group in the [H2O2]-dependent accumulation of FeIVO vs
 FeIIIOOH
;
_journal_name_full 'Chemical Science'
_journal_paper_doi 10.1039/D1SC03303D
_journal_year 2021
_chemical_formula_moiety 'C33 H45 Cl Fe N7 O, F6 P, C H2 Cl2'
_chemical_formula_sum 'C34 H47 Cl3 F6 Fe N7 O P'
_chemical_formula_weight 876.96
_space_group_crystal_system monoclinic
_space_group_IT_number 14
_space_group_name_Hall '-P 2ybc'
_space_group_name_H-M_alt 'P 1 21/c 1'
_atom_sites_solution_hydrogens geom
_audit_creation_method SHELXL-2018/3
_audit_update_record
;
2020-03-26 deposited with the CCDC.	2021-11-17 downloaded from the CCDC.
;
_cell_angle_alpha 90
_cell_angle_beta 106.973(5)
_cell_angle_gamma 90
_cell_formula_units_Z 4
_cell_length_a 15.0611(14)
_cell_length_b 27.640(2)
_cell_length_c 9.9365(7)
_cell_measurement_reflns_used 1761
_cell_measurement_temperature 100(1)
_cell_measurement_theta_max 18.88
_cell_measurement_theta_min 2.60
_cell_volume 3956.3(6)
_computing_cell_refinement 'Bruker SAINT'
_computing_data_collection 'Bruker APEX2'
_computing_data_reduction 'Bruker SAINT'
_computing_structure_refinement 'SHELXL-2018/3 (Sheldrick, 2018)'
_computing_structure_solution 'SHELXS-97 (Sheldrick, 2008)'
_diffrn_ambient_temperature 100(1)
_diffrn_measured_fraction_theta_full 0.998
_diffrn_measured_fraction_theta_max 0.989
_diffrn_measurement_device_type 'Bruker APEX-II CCD'
_diffrn_measurement_method '\f and \w scans'
_diffrn_radiation_probe x-ray
_diffrn_radiation_type MoK\a
_diffrn_radiation_wavelength 0.71073
_diffrn_reflns_av_R_equivalents 0.2854
_diffrn_reflns_av_unetI/netI 0.2235
_diffrn_reflns_Laue_measured_fraction_full 0.998
_diffrn_reflns_Laue_measured_fraction_max 0.989
_diffrn_reflns_limit_h_max 21
_diffrn_reflns_limit_h_min -21
_diffrn_reflns_limit_k_max 39
_diffrn_reflns_limit_k_min -39
_diffrn_reflns_limit_l_max 10
_diffrn_reflns_limit_l_min -14
_diffrn_reflns_number 93463
_diffrn_reflns_point_group_measured_fraction_full 0.998
_diffrn_reflns_point_group_measured_fraction_max 0.989
_diffrn_reflns_theta_full 25.000
_diffrn_reflns_theta_max 30.599
_diffrn_reflns_theta_min 1.414
_exptl_absorpt_coefficient_mu 0.691
_exptl_absorpt_correction_T_max 0.9461
_exptl_absorpt_correction_T_min 0.8828
_exptl_absorpt_correction_type multi-scan
_exptl_absorpt_process_details 'Bruker APEX2'
_exptl_crystal_density_diffrn 1.472
_exptl_crystal_description needle
_exptl_crystal_F_000 1816
_exptl_crystal_size_max 0.140
_exptl_crystal_size_mid 0.050
_exptl_crystal_size_min 0.030
_refine_diff_density_max 0.912
_refine_diff_density_min -0.898
_refine_diff_density_rms 0.114
_refine_ls_extinction_method none
_refine_ls_goodness_of_fit_ref 0.975
_refine_ls_hydrogen_treatment constr
_refine_ls_matrix_type full
_refine_ls_number_parameters 516
_refine_ls_number_reflns 12050
_refine_ls_number_restraints 0
_refine_ls_restrained_S_all 0.975
_refine_ls_R_factor_all 0.2410
_refine_ls_R_factor_gt 0.0854
_refine_ls_shift/su_max 0.000
_refine_ls_shift/su_mean 0.000
_refine_ls_structure_factor_coef Fsqd
_refine_ls_weighting_details 'w=1/[\s^2^(Fo^2^)+(0.0934P)^2^] where P=(Fo^2^+2Fc^2^)/3'
_refine_ls_weighting_scheme calc
_refine_ls_wR_factor_gt 0.1753
_refine_ls_wR_factor_ref 0.2419
_reflns_Friedel_coverage 0.000
_reflns_number_gt 4491
_reflns_number_total 12050
_reflns_threshold_expression 'I > 2\s(I)'
_cod_data_source_file d1sc03303d2.cif
_cod_data_source_block '[(mtL42CH2dtbp)FeIICl]'
_cod_original_cell_volume 3956.2(6)
_cod_original_sg_symbol_H-M 'P 21/c'
_cod_database_code 1565314
_shelx_space_group_comment
;
The symmetry employed for this shelxl refinement is uniquely defined
by the following loop, which should always be used as a source of
symmetry information in preference to the above space-group names.
They are only intended as comments.
;
_shelx_estimated_absorpt_t_min 0.916
_shelx_estimated_absorpt_t_max 0.981

loop_
_space_group_symop_operation_xyz
'x, y, z'
'-x, y+1/2, -z+1/2'
'-x, -y, -z'
'x, -y-1/2, z-1/2'

loop_
_atom_site_label
_atom_site_type_symbol
_atom_site_fract_x
_atom_site_fract_y
_atom_site_fract_z
_atom_site_U_iso_or_equiv
_atom_site_adp_type
_atom_site_occupancy
_atom_site_site_symmetry_order
_atom_site_calc_flag
_atom_site_refinement_flags_posn
_atom_site_refinement_flags_adp
_atom_site_refinement_flags_occupancy
_atom_site_disorder_assembly
_atom_site_disorder_group
C28B C 0.420(3) 0.1623(9) 0.057(2) 0.055(10) Uani 0.278(15) 1 d . . P A 2
H28A H 0.382582 0.132738 0.036101 0.082 Uiso 0.278(15) 1 calc R U P A 2
H28B H 0.424535 0.173265 0.152296 0.082 Uiso 0.278(15) 1 calc R U P A 2
H28C H 0.482224 0.155769 0.049072 0.082 Uiso 0.278(15) 1 calc R U P A 2
C29B C 0.275(2) 0.2140(9) -0.025(3) 0.066(11) Uani 0.278(15) 1 d . . P A 2
H29A H 0.255636 0.247410 -0.051373 0.099 Uiso 0.278(15) 1 calc R U P A 2
H29B H 0.281782 0.209430 0.075700 0.099 Uiso 0.278(15) 1 calc R U P A 2
H29C H 0.227911 0.191652 -0.080025 0.099 Uiso 0.278(15) 1 calc R U P A 2
C27B C 0.373(3) 0.1914(11) -0.185(3) 0.045(10) Uani 0.278(15) 1 d . . P A 2
H27A H 0.356806 0.219689 -0.247226 0.068 Uiso 0.278(15) 1 calc R U P A 2
H27B H 0.327188 0.165641 -0.221694 0.068 Uiso 0.278(15) 1 calc R U P A 2
H27C H 0.434718 0.179883 -0.182403 0.068 Uiso 0.278(15) 1 calc R U P A 2
C1 C 0.1841(4) 0.5275(2) -0.1379(6) 0.0383(14) Uani 1 1 d . . . . .
H1 H 0.220239 0.499332 -0.138509 0.046 Uiso 1 1 calc R U . . .
C2 C 0.1302(5) 0.5458(2) -0.2647(6) 0.0428(16) Uani 1 1 d . . . . .
H2 H 0.128988 0.530473 -0.350757 0.051 Uiso 1 1 calc R U . . .
C3 C 0.0795(5) 0.5858(2) -0.2639(6) 0.0459(17) Uani 1 1 d . . . . .
H3 H 0.043068 0.599409 -0.350155 0.055 Uiso 1 1 calc R U . . .
C4 C 0.0803(4) 0.6069(2) -0.1383(6) 0.0373(14) Uani 1 1 d . . . . .
H4 H 0.043906 0.634836 -0.137033 0.045 Uiso 1 1 calc R U . . .
C5 C 0.1345(4) 0.5870(2) -0.0140(5) 0.0335(14) Uani 1 1 d . . . . .
C6 C 0.1414(5) 0.6095(2) 0.1251(6) 0.0378(14) Uani 1 1 d . . . . .
H6A H 0.185409 0.637028 0.140708 0.045 Uiso 1 1 calc R U . . .
H6B H 0.079901 0.622420 0.124131 0.045 Uiso 1 1 calc R U . . .
C7 C 0.1989(5) 0.6018(2) 0.3763(6) 0.0423(16) Uani 1 1 d . . . . .
H7A H 0.250565 0.623680 0.378865 0.063 Uiso 1 1 calc R U . . .
H7B H 0.217630 0.579050 0.455108 0.063 Uiso 1 1 calc R U . . .
H7C H 0.145425 0.620704 0.383701 0.063 Uiso 1 1 calc R U . . .
C8 C 0.0981(4) 0.5389(2) 0.2366(6) 0.0366(14) Uani 1 1 d . . . . .
H8A H 0.068767 0.529015 0.137792 0.044 Uiso 1 1 calc R U . . .
H8B H 0.049883 0.553990 0.272409 0.044 Uiso 1 1 calc R U . . .
C9 C 0.1368(4) 0.4949(2) 0.3239(6) 0.0338(14) Uani 1 1 d . . . . .
H9A H 0.160220 0.504235 0.424261 0.041 Uiso 1 1 calc R U . . .
H9B H 0.086914 0.470703 0.314246 0.041 Uiso 1 1 calc R U . . .
C10 C 0.2811(4) 0.45072(19) 0.3996(5) 0.0315(13) Uani 1 1 d . . . . .
H10A H 0.319295 0.427434 0.364886 0.038 Uiso 1 1 calc R U . . .
H10B H 0.248040 0.432596 0.456288 0.038 Uiso 1 1 calc R U . . .
C11 C 0.3434(4) 0.48808(19) 0.4909(5) 0.0300(13) Uani 1 1 d . . . . .
C12 C 0.3721(4) 0.4837(2) 0.6362(5) 0.0347(14) Uani 1 1 d . . . . .
H12 H 0.351498 0.457387 0.681044 0.042 Uiso 1 1 calc R U . . .
C13 C 0.4310(4) 0.5182(2) 0.7143(6) 0.0387(15) Uani 1 1 d . . . . .
H13 H 0.452018 0.516078 0.814065 0.046 Uiso 1 1 calc R U . . .
C14 C 0.4591(4) 0.5558(2) 0.6453(6) 0.0340(14) Uani 1 1 d . . . . .
H14 H 0.499545 0.580267 0.696023 0.041 Uiso 1 1 calc R U . . .
C15 C 0.4267(4) 0.5570(2) 0.5007(5) 0.0321(13) Uani 1 1 d . . . . .
H15 H 0.447263 0.582478 0.453079 0.039 Uiso 1 1 calc R U . . .
C16 C 0.1807(4) 0.4380(2) 0.1638(5) 0.0302(13) Uani 1 1 d . . . . .
H16A H 0.125067 0.450459 0.091965 0.036 Uiso 1 1 calc R U . . .
H16B H 0.164168 0.407158 0.201029 0.036 Uiso 1 1 calc R U . . .
C17 C 0.2579(4) 0.43018(18) 0.1001(5) 0.0243(12) Uani 1 1 d . . . . .
C18 C 0.2829(4) 0.3921(2) 0.0300(5) 0.0275(12) Uani 1 1 d . . . . .
H18 H 0.254517 0.361151 0.011391 0.033 Uiso 1 1 calc R U . . .
C19 C 0.4086(4) 0.38362(19) -0.0906(5) 0.0318(13) Uani 1 1 d . . . . .
H19A H 0.459615 0.404734 -0.099653 0.038 Uiso 1 1 calc R U . . .
H19B H 0.366583 0.377605 -0.186312 0.038 Uiso 1 1 calc R U . . .
C20 C 0.4485(4) 0.33613(18) -0.0255(5) 0.0265(12) Uani 1 1 d . . . . .
C21 C 0.5357(4) 0.33408(19) 0.0696(5) 0.0272(12) Uani 1 1 d . . . . .
C22 C 0.5729(4) 0.28906(19) 0.1290(5) 0.0291(13) Uani 1 1 d . . . . .
C23 C 0.5166(4) 0.24903(19) 0.0871(5) 0.0293(13) Uani 1 1 d . . . . .
H23 H 0.539730 0.218592 0.126370 0.035 Uiso 1 1 calc R U . . .
C24 C 0.4285(4) 0.25023(19) -0.0085(5) 0.0302(13) Uani 1 1 d . . . . .
C25 C 0.3951(4) 0.29487(18) -0.0650(5) 0.0271(12) Uani 1 1 d . . . . .
H25 H 0.335248 0.297133 -0.131135 0.033 Uiso 1 1 calc R U . . .
C26 C 0.3714(4) 0.2038(2) -0.0540(6) 0.0336(14) Uani 1 1 d . . . . .
C27A C 0.4191(8) 0.1736(4) -0.1452(12) 0.040(3) Uani 0.722(15) 1 d . . P A 1
H27D H 0.480282 0.162867 -0.087023 0.060 Uiso 0.722(15) 1 calc R U P A 1
H27E H 0.426215 0.193496 -0.222914 0.060 Uiso 0.722(15) 1 calc R U P A 1
H27F H 0.380744 0.145250 -0.183168 0.060 Uiso 0.722(15) 1 calc R U P A 1
C28A C 0.3653(9) 0.1756(4) 0.0681(10) 0.046(3) Uani 0.722(15) 1 d . . P A 1
H28D H 0.427811 0.165995 0.124319 0.069 Uiso 0.722(15) 1 calc R U P A 1
H28E H 0.327663 0.146595 0.035870 0.069 Uiso 0.722(15) 1 calc R U P A 1
H28F H 0.336489 0.195330 0.125787 0.069 Uiso 0.722(15) 1 calc R U P A 1
C29A C 0.2727(6) 0.2135(3) -0.1505(11) 0.049(3) Uani 0.722(15) 1 d . . P A 1
H29D H 0.236116 0.183606 -0.162009 0.073 Uiso 0.722(15) 1 calc R U P A 1
H29E H 0.275929 0.224516 -0.242668 0.073 Uiso 0.722(15) 1 calc R U P A 1
H29F H 0.243089 0.238452 -0.108302 0.073 Uiso 0.722(15) 1 calc R U P A 1
C30 C 0.6707(4) 0.2850(2) 0.2351(5) 0.0323(13) Uani 1 1 d . . . . .
C31 C 0.6959(5) 0.2323(2) 0.2752(6) 0.0506(18) Uani 1 1 d . . . . .
H31A H 0.759061 0.230708 0.339624 0.076 Uiso 1 1 calc R U . . .
H31B H 0.692723 0.213561 0.190207 0.076 Uiso 1 1 calc R U . . .
H31C H 0.652182 0.218885 0.321485 0.076 Uiso 1 1 calc R U . . .
C32 C 0.7446(5) 0.3048(3) 0.1701(6) 0.0480(17) Uani 1 1 d . . . . .
H32A H 0.733168 0.339307 0.148796 0.072 Uiso 1 1 calc R U . . .
H32B H 0.741216 0.287179 0.083233 0.072 Uiso 1 1 calc R U . . .
H32C H 0.806430 0.300669 0.236959 0.072 Uiso 1 1 calc R U . . .
C33 C 0.6747(4) 0.3126(2) 0.3694(5) 0.0367(14) Uani 1 1 d . . . . .
H33A H 0.661701 0.346893 0.347286 0.055 Uiso 1 1 calc R U . . .
H33B H 0.736673 0.309198 0.436421 0.055 Uiso 1 1 calc R U . . .
H33C H 0.628279 0.299436 0.411016 0.055 Uiso 1 1 calc R U . . .
C34 C 0.9508(6) 0.7523(3) -0.0462(9) 0.075(3) Uani 1 1 d . . . . .
H34A H 0.900526 0.763075 -0.129456 0.090 Uiso 1 1 calc R U . . .
H34B H 0.961414 0.778231 0.025563 0.090 Uiso 1 1 calc R U . . .
N1 N 0.1875(3) 0.54798(16) -0.0126(4) 0.0291(11) Uani 1 1 d . . . . .
N2 N 0.1732(4) 0.57470(16) 0.2422(4) 0.0337(11) Uani 1 1 d . . . . .
N3 N 0.2127(3) 0.47344(15) 0.2786(4) 0.0290(10) Uani 1 1 d . . . . .
N4 N 0.3683(3) 0.52451(15) 0.4233(4) 0.0301(11) Uani 1 1 d . . . . .
N5 N 0.3190(3) 0.46698(15) 0.1053(4) 0.0268(10) Uani 1 1 d . . . . .
N6 N 0.3790(3) 0.45434(15) 0.0376(4) 0.0263(10) Uani 1 1 d . . . . .
N7 N 0.3568(3) 0.40863(15) -0.0065(4) 0.0259(10) Uani 1 1 d . . . . .
O1 O 0.5865(3) 0.37542(13) 0.1131(4) 0.0388(10) Uani 1 1 d . . . . .
H1A H 0.555839 0.399522 0.073505 0.058 Uiso 1 1 calc R U . . .
F1 F 0.0576(2) 0.43734(12) -0.4170(3) 0.0384(8) Uani 1 1 d . . . . .
F2 F 0.1315(2) 0.37701(12) -0.4964(3) 0.0447(9) Uani 1 1 d . . . . .
F3 F 0.0215(2) 0.35917(12) -0.3899(3) 0.0450(9) Uani 1 1 d . . . . .
F4 F 0.1740(3) 0.34380(12) -0.2787(3) 0.0470(9) Uani 1 1 d . . . . .
F5 F 0.0993(2) 0.40341(12) -0.2006(3) 0.0415(9) Uani 1 1 d . . . . .
F6 F 0.2081(2) 0.42174(12) -0.3070(3) 0.0431(9) Uani 1 1 d . . . . .
P1 P 0.11534(11) 0.39016(6) -0.34782(15) 0.0332(4) Uani 1 1 d . . . . .
Cl1 Cl 0.38301(11) 0.59789(5) 0.17225(14) 0.0347(4) Uani 1 1 d . . . . .
Cl2 Cl 0.91602(16) 0.69938(8) 0.0216(3) 0.0830(7) Uani 1 1 d . . . . .
Cl3 Cl 1.05236(17) 0.74325(8) -0.0944(3) 0.0928(8) Uani 1 1 d . . . . .
Fe1 Fe 0.28928(6) 0.53362(3) 0.19875(7) 0.0244(2) Uani 1 1 d . . . . .

loop_
_atom_site_aniso_label
_atom_site_aniso_U_11
_atom_site_aniso_U_22
_atom_site_aniso_U_33
_atom_site_aniso_U_23
_atom_site_aniso_U_13
_atom_site_aniso_U_12
C28B 0.11(3) 0.029(14) 0.019(12) -0.014(9) 0.016(16) -0.016(17)
C29B 0.08(2) 0.046(15) 0.10(3) -0.043(16) 0.07(2) -0.047(15)
C27B 0.08(3) 0.043(18) 0.026(14) -0.015(12) 0.028(16) -0.051(17)
C1 0.041(4) 0.045(4) 0.029(3) -0.003(3) 0.010(3) -0.001(3)
C2 0.050(4) 0.053(4) 0.023(3) -0.004(3) 0.006(3) -0.005(3)
C3 0.049(4) 0.049(4) 0.029(3) 0.009(3) -0.007(3) -0.005(3)
C4 0.033(4) 0.034(3) 0.042(3) 0.009(3) 0.007(3) 0.003(3)
C5 0.037(4) 0.035(3) 0.026(3) 0.004(2) 0.007(3) -0.004(3)
C6 0.042(4) 0.032(3) 0.038(3) 0.003(3) 0.009(3) 0.009(3)
C7 0.053(4) 0.041(4) 0.040(3) -0.012(3) 0.025(3) 0.007(3)
C8 0.036(4) 0.037(3) 0.041(3) -0.003(3) 0.018(3) 0.003(3)
C9 0.034(3) 0.039(3) 0.036(3) -0.004(3) 0.021(3) -0.001(3)
C10 0.041(4) 0.030(3) 0.026(3) 0.005(2) 0.014(3) 0.001(3)
C11 0.037(3) 0.028(3) 0.024(3) 0.001(2) 0.008(3) -0.003(3)
C12 0.042(4) 0.039(3) 0.027(3) 0.010(2) 0.016(3) -0.004(3)
C13 0.041(4) 0.049(4) 0.024(3) 0.003(3) 0.006(3) 0.000(3)
C14 0.038(4) 0.033(3) 0.031(3) -0.001(2) 0.010(3) -0.001(3)
C15 0.037(4) 0.033(3) 0.030(3) 0.003(2) 0.016(3) 0.000(3)
C16 0.035(3) 0.032(3) 0.028(3) -0.002(2) 0.016(3) 0.001(3)
C17 0.029(3) 0.024(3) 0.020(2) 0.003(2) 0.008(2) 0.002(2)
C18 0.031(3) 0.032(3) 0.021(3) -0.001(2) 0.011(2) -0.001(3)
C19 0.045(4) 0.031(3) 0.023(3) 0.003(2) 0.015(3) 0.011(3)
C20 0.038(3) 0.024(3) 0.023(3) 0.001(2) 0.017(3) 0.005(3)
C21 0.037(3) 0.029(3) 0.020(3) -0.007(2) 0.014(2) -0.004(3)
C22 0.043(4) 0.028(3) 0.019(3) -0.002(2) 0.014(3) 0.000(3)
C23 0.041(4) 0.028(3) 0.025(3) 0.003(2) 0.021(3) 0.002(3)
C24 0.043(4) 0.026(3) 0.026(3) -0.001(2) 0.018(3) -0.004(3)
C25 0.031(3) 0.033(3) 0.022(3) -0.001(2) 0.015(2) 0.002(3)
C26 0.041(4) 0.034(3) 0.032(3) 0.005(2) 0.020(3) -0.002(3)
C27A 0.046(7) 0.042(7) 0.038(6) -0.008(5) 0.021(5) -0.007(5)
C28A 0.071(9) 0.042(7) 0.031(5) -0.011(4) 0.025(5) -0.022(6)
C29A 0.039(6) 0.044(5) 0.060(7) 0.003(5) 0.008(5) 0.002(5)
C30 0.038(4) 0.033(3) 0.026(3) 0.001(2) 0.010(3) 0.005(3)
C31 0.062(5) 0.041(4) 0.043(4) 0.001(3) 0.006(4) 0.019(4)
C32 0.039(4) 0.072(5) 0.034(3) 0.005(3) 0.012(3) 0.003(4)
C33 0.042(4) 0.042(3) 0.024(3) -0.006(2) 0.005(3) 0.002(3)
C34 0.082(7) 0.058(5) 0.103(6) 0.014(5) 0.053(6) 0.014(5)
N1 0.029(3) 0.031(3) 0.026(2) -0.0010(19) 0.006(2) 0.005(2)
N2 0.043(3) 0.031(3) 0.029(2) 0.000(2) 0.014(2) 0.006(2)
N3 0.032(3) 0.031(3) 0.026(2) -0.0015(19) 0.012(2) 0.001(2)
N4 0.043(3) 0.025(2) 0.023(2) 0.0032(18) 0.011(2) -0.002(2)
N5 0.032(3) 0.025(2) 0.026(2) 0.0013(19) 0.012(2) 0.004(2)
N6 0.028(3) 0.028(3) 0.022(2) 0.0008(18) 0.006(2) 0.003(2)
N7 0.033(3) 0.026(2) 0.019(2) 0.0044(18) 0.008(2) 0.009(2)
O1 0.056(3) 0.028(2) 0.032(2) -0.0001(17) 0.012(2) 0.002(2)
F1 0.041(2) 0.045(2) 0.0295(17) 0.0061(14) 0.0108(16) 0.0091(17)
F2 0.044(2) 0.058(2) 0.0353(18) -0.0102(16) 0.0175(17) 0.0014(18)
F3 0.034(2) 0.052(2) 0.047(2) 0.0045(17) 0.0098(17) -0.0006(17)
F4 0.043(2) 0.051(2) 0.044(2) 0.0026(17) 0.0076(18) 0.0124(18)
F5 0.038(2) 0.064(2) 0.0236(16) 0.0026(15) 0.0116(15) 0.0077(18)
F6 0.034(2) 0.058(2) 0.0388(18) -0.0067(16) 0.0135(16) -0.0085(18)
P1 0.0305(9) 0.0432(9) 0.0272(7) -0.0008(6) 0.0103(7) 0.0032(7)
Cl1 0.0434(9) 0.0332(8) 0.0307(7) 0.0039(6) 0.0162(7) -0.0070(7)
Cl2 0.0722(15) 0.0646(13) 0.1209(18) 0.0265(13) 0.0418(14) 0.0096(12)
Cl3 0.0761(17) 0.0650(14) 0.156(2) 0.0157(14) 0.0626(17) 0.0132(12)
Fe1 0.0306(4) 0.0244(4) 0.0206(4) 0.0000(3) 0.0112(3) 0.0013(4)

loop_
_atom_type_symbol
_atom_type_description
_atom_type_scat_dispersion_real
_atom_type_scat_dispersion_imag
_atom_type_scat_source
C C 0.0031 0.0016 'International Tables Vol C Tables 4.2.6.8 and 6.1.1.4'
H H 0.0000 0.0000 'International Tables Vol C Tables 4.2.6.8 and 6.1.1.4'
N N 0.0061 0.0033 'International Tables Vol C Tables 4.2.6.8 and 6.1.1.4'
O O 0.0109 0.0061 'International Tables Vol C Tables 4.2.6.8 and 6.1.1.4'
F F 0.0176 0.0103 'International Tables Vol C Tables 4.2.6.8 and 6.1.1.4'
P P 0.1026 0.0946 'International Tables Vol C Tables 4.2.6.8 and 6.1.1.4'
Cl Cl 0.1480 0.1591 'International Tables Vol C Tables 4.2.6.8 and 6.1.1.4'
Fe Fe 0.3460 0.8444 'International Tables Vol C Tables 4.2.6.8 and 6.1.1.4'

loop_
_geom_angle_atom_site_label_1
_geom_angle_atom_site_label_2
_geom_angle_atom_site_label_3
_geom_angle
_geom_angle_site_symmetry_1
_geom_angle_site_symmetry_3
_geom_angle_publ_flag
N1 C1 C2 122.6(6) . . ?
C3 C2 C1 118.7(6) . . ?
C2 C3 C4 119.9(6) . . ?
C3 C4 C5 119.4(6) . . ?
N1 C5 C4 121.6(5) . . ?
N1 C5 C6 116.5(5) . . ?
C4 C5 C6 121.7(5) . . ?
N2 C6 C5 112.1(4) . . ?
N2 C8 C9 110.6(5) . . ?
N3 C9 C8 110.7(4) . . ?
N3 C10 C11 111.3(4) . . ?
N4 C11 C12 123.2(5) . . ?
N4 C11 C10 115.7(4) . . ?
C12 C11 C10 121.1(5) . . ?
C13 C12 C11 118.6(5) . . ?
C12 C13 C14 118.9(5) . . ?
C15 C14 C13 118.0(5) . . ?
N4 C15 C14 124.1(5) . . ?
N3 C16 C17 107.8(4) . . ?
N5 C17 C18 108.0(5) . . ?
N5 C17 C16 118.5(4) . . ?
C18 C17 C16 133.5(5) . . ?
N7 C18 C17 104.3(5) . . ?
N7 C19 C20 112.1(4) . . ?
C21 C20 C25 121.3(5) . . ?
C21 C20 C19 120.7(5) . . ?
C25 C20 C19 118.0(5) . . ?
O1 C21 C20 120.9(5) . . ?
O1 C21 C22 118.8(5) . . ?
C20 C21 C22 120.2(5) . . ?
C23 C22 C21 116.3(5) . . ?
C23 C22 C30 121.8(5) . . ?
C21 C22 C30 121.9(5) . . ?
C22 C23 C24 124.5(5) . . ?
C25 C24 C23 117.3(5) . . ?
C25 C24 C26 121.2(5) . . ?
C23 C24 C26 121.4(5) . . ?
C20 C25 C24 120.4(5) . . ?
C27B C26 C24 109.3(11) . . ?
C28A C26 C24 111.4(6) . . ?
C28A C26 C29A 109.0(7) . . ?
C24 C26 C29A 113.1(5) . . ?
C28A C26 C27A 110.4(7) . . ?
C24 C26 C27A 107.9(6) . . ?
C29A C26 C27A 104.9(7) . . ?
C27B C26 C29B 119.5(19) . . ?
C24 C26 C29B 105.0(9) . . ?
C27B C26 C28B 110.4(17) . . ?
C24 C26 C28B 106.9(11) . . ?
C29B C26 C28B 105.0(17) . . ?
C33 C30 C31 107.8(4) . . ?
C33 C30 C32 109.9(5) . . ?
C31 C30 C32 107.1(5) . . ?
C33 C30 C22 110.3(5) . . ?
C31 C30 C22 111.2(5) . . ?
C32 C30 C22 110.5(4) . . ?
Cl3 C34 Cl2 111.6(4) . . ?
C5 N1 C1 117.7(5) . . ?
C5 N1 Fe1 113.2(3) . . ?
C1 N1 Fe1 128.1(4) . . ?
C7 N2 C6 108.6(4) . . ?
C7 N2 C8 111.5(4) . . ?
C6 N2 C8 109.6(5) . . ?
C7 N2 Fe1 114.8(4) . . ?
C6 N2 Fe1 105.7(3) . . ?
C8 N2 Fe1 106.5(3) . . ?
C9 N3 C16 113.4(4) . . ?
C9 N3 C10 110.0(4) . . ?
C16 N3 C10 109.9(4) . . ?
C9 N3 Fe1 109.1(3) . . ?
C16 N3 Fe1 107.3(3) . . ?
C10 N3 Fe1 106.8(3) . . ?
C11 N4 C15 117.1(4) . . ?
C11 N4 Fe1 116.7(4) . . ?
C15 N4 Fe1 125.1(3) . . ?
N6 N5 C17 109.7(4) . . ?
N6 N5 Fe1 134.5(3) . . ?
C17 N5 Fe1 115.4(3) . . ?
N5 N6 N7 105.8(4) . . ?
C18 N7 N6 112.1(4) . . ?
C18 N7 C19 127.6(4) . . ?
N6 N7 C19 120.2(4) . . ?
F5 P1 F4 90.16(18) . . ?
F5 P1 F6 89.81(18) . . ?
F4 P1 F6 89.8(2) . . ?
F5 P1 F3 90.24(19) . . ?
F4 P1 F3 91.1(2) . . ?
F6 P1 F3 179.2(2) . . ?
F5 P1 F2 179.8(2) . . ?
F4 P1 F2 90.02(19) . . ?
F6 P1 F2 90.07(18) . . ?
F3 P1 F2 89.87(19) . . ?
F5 P1 F1 89.91(17) . . ?
F4 P1 F1 179.1(2) . . ?
F6 P1 F1 89.38(19) . . ?
F3 P1 F1 89.78(19) . . ?
F2 P1 F1 89.91(18) . . ?
N5 Fe1 N4 102.55(16) . . ?
N5 Fe1 N2 141.94(18) . . ?
N4 Fe1 N2 94.80(17) . . ?
N5 Fe1 N1 85.40(16) . . ?
N4 Fe1 N1 169.03(17) . . ?
N2 Fe1 N1 74.40(16) . . ?
N5 Fe1 N3 73.72(15) . . ?
N4 Fe1 N3 75.26(16) . . ?
N2 Fe1 N3 78.48(16) . . ?
N1 Fe1 N3 100.18(16) . . ?
N5 Fe1 Cl1 113.04(12) . . ?
N4 Fe1 Cl1 92.04(12) . . ?
N2 Fe1 Cl1 99.72(13) . . ?
N1 Fe1 Cl1 91.74(12) . . ?
N3 Fe1 Cl1 166.88(11) . . ?

loop_
_geom_bond_atom_site_label_1
_geom_bond_atom_site_label_2
_geom_bond_distance
_geom_bond_site_symmetry_2
_geom_bond_publ_flag
C28B C26 1.61(3) . ?
C29B C26 1.59(3) . ?
C27B C26 1.36(2) . ?
C1 N1 1.356(7) . ?
C1 C2 1.380(8) . ?
C2 C3 1.344(9) . ?
C3 C4 1.375(8) . ?
C4 C5 1.380(8) . ?
C5 N1 1.339(7) . ?
C5 C6 1.492(7) . ?
C6 N2 1.478(7) . ?
C7 N2 1.478(7) . ?
C8 N2 1.491(7) . ?
C8 C9 1.508(8) . ?
C9 N3 1.470(7) . ?
C10 N3 1.475(7) . ?
C10 C11 1.508(8) . ?
C11 N4 1.324(6) . ?
C11 C12 1.387(7) . ?
C12 C13 1.378(8) . ?
C13 C14 1.379(8) . ?
C14 C15 1.376(7) . ?
C15 N4 1.332(7) . ?
C16 N3 1.473(6) . ?
C16 C17 1.494(7) . ?
C17 N5 1.362(7) . ?
C17 C18 1.374(7) . ?
C18 N7 1.347(7) . ?
C19 N7 1.471(6) . ?
C19 C20 1.509(7) . ?
C20 C21 1.377(8) . ?
C20 C25 1.385(7) . ?
C21 O1 1.373(6) . ?
C21 C22 1.420(7) . ?
C22 C23 1.383(8) . ?
C22 C30 1.545(8) . ?
C23 C24 1.388(8) . ?
C24 C25 1.388(7) . ?
C24 C26 1.538(8) . ?
C26 C28A 1.467(10) . ?
C26 C29A 1.540(11) . ?
C26 C27A 1.553(12) . ?
C30 C33 1.523(7) . ?
C30 C31 1.528(8) . ?
C30 C32 1.541(8) . ?
C34 Cl3 1.750(8) . ?
C34 Cl2 1.754(8) . ?
N1 Fe1 2.245(4) . ?
N2 Fe1 2.230(5) . ?
N3 Fe1 2.294(4) . ?
N4 Fe1 2.215(4) . ?
N5 N6 1.322(6) . ?
N5 Fe1 2.167(4) . ?
N6 N7 1.347(6) . ?
F1 P1 1.606(3) . ?
F2 P1 1.606(3) . ?
F3 P1 1.601(4) . ?
F4 P1 1.594(4) . ?
F5 P1 1.593(3) . ?
F6 P1 1.596(4) . ?
Cl1 Fe1 2.3313(15) . ?
